data_4034510
loop_
_publ_author_name
'Kortus, Daniel'
'Mik\<s\'atko, Ji\<r\'i'
'Kundr\'at, Ond\<rej'
'Babor, Martin'
'Eigner, V\'aclav'
'Dvo\<r\'akov\'a, Hana'
'Lhot\'ak, Pavel'

_publ_section_title
;
 Chemistry of 2,14-Dithiacalix[4]arene: Alkylation and Conformational
 Behavior of Peralkylated Products.
;
_journal_issue 18
_journal_name_full 'The Journal of organic chemistry'
_journal_page_first 11572
_journal_page_last 11580
_journal_paper_doi 10.1021/acs.joc.9b01493
_journal_volume 84
_journal_year 2019
_chemical_formula_moiety 'C50 H68 O4 S2'
_chemical_formula_sum 'C50 H68 O4 S2'
_chemical_formula_weight 797.22
_space_group_IT_number 14
_space_group_name_Hall '-P 2yn'
_space_group_name_H-M_alt 'P 1 21/n 1'
_symmetry_cell_setting monoclinic
_symmetry_space_group_name_Hall '-P 2yn'
_symmetry_space_group_name_H-M 'P 1 21/n 1'
_atom_sites_solution_hydrogens difmap
_atom_sites_solution_primary other
_atom_sites_solution_secondary difmap
_cell_angle_alpha 90
_cell_angle_beta 107.3283(9)
_cell_angle_gamma 90
_cell_formula_units_Z 2
_cell_length_a 10.1236(3)
_cell_length_b 22.2391(7)
_cell_length_c 10.7810(3)
_cell_measurement_reflns_used 119
_cell_measurement_temperature 180
_cell_measurement_theta_max 78
_cell_measurement_theta_min 9
_cell_volume 2317.07(12)
_computing_cell_refinement 'Apex3 (Bruker AXS, 2015)'
_computing_data_collection 'Apex3 (Bruker AXS, 2015)'
_computing_data_reduction 'Apex3 (Bruker AXS, 2015)'
_computing_molecular_graphics 'CAMERON (Watkin et al., 1996)'
_computing_publication_material 'CRYSTALS (Betteridge et al., 2003)'
_computing_structure_refinement 'CRYSTALS (Betteridge et al., 2003)'
_computing_structure_solution 'Superflip (Palatinus & Chapuis, 2007)'
_diffrn_ambient_pressure 101
_diffrn_ambient_temperature 180
_diffrn_measured_fraction_theta_full 0.999
_diffrn_measured_fraction_theta_max 0.999
_diffrn_measurement_device Area
_diffrn_measurement_device_type 'Bruker Kappa Apex3'
_diffrn_measurement_method '\f & \w scans'
_diffrn_radiation_monochromator graphite
_diffrn_radiation_type 'Cu K\a'
_diffrn_radiation_wavelength 1.54178
_diffrn_reflns_av_R_equivalents 0.026
_diffrn_reflns_limit_h_max 11
_diffrn_reflns_limit_h_min -12
_diffrn_reflns_limit_k_max 26
_diffrn_reflns_limit_k_min -26
_diffrn_reflns_limit_l_max 12
_diffrn_reflns_limit_l_min -12
_diffrn_reflns_number 34039
_diffrn_reflns_theta_full 68.291
_diffrn_reflns_theta_max 68.291
_diffrn_reflns_theta_min 4.734
_diffrn_standards_number 0
_exptl_absorpt_coefficient_mu 1.355
_exptl_absorpt_correction_T_max 0.71
_exptl_absorpt_correction_T_min 0.61
_exptl_absorpt_correction_type multi-scan
_exptl_absorpt_process_details 'SADABS (Siemens, 1996)'
_exptl_crystal_colour colourless
_exptl_crystal_density_diffrn 1.143
_exptl_crystal_density_method 'not measured'
_exptl_crystal_description prism
_exptl_crystal_F_000 864.000
_exptl_crystal_size_max 0.553
_exptl_crystal_size_mid 0.370
_exptl_crystal_size_min 0.255
_refine_diff_density_max 0.30
_refine_diff_density_min -0.22
_refine_ls_extinction_coef 187(8)
_refine_ls_extinction_method 'Larson (1970), Equation 22'
_refine_ls_goodness_of_fit_ref 0.9291
_refine_ls_hydrogen_treatment constr
_refine_ls_matrix_type full
_refine_ls_number_parameters 292
_refine_ls_number_reflns 4237
_refine_ls_number_restraints 37
_refine_ls_R_factor_all 0.0352
_refine_ls_R_factor_gt 0.0348
_refine_ls_shift/su_max 0.0023697
_refine_ls_shift/su_mean 0.0000514
_refine_ls_structure_factor_coef Fsqd
_refine_ls_weighting_details
;
 Method, part 1, Chebychev polynomial, (Watkin, 1994, Prince, 1982) 
 [weight] = 1.0/[A~0~*T~0~(x)+A~1~*T~1~(x) ... +A~n-1~]*T~n-1~(x)] 
 where A~i~ are the Chebychev coefficients listed below and x= Fcalc/Fmax 
 Method = Robust Weighting (Prince, 1982) 
 W = [weight] * [1-(deltaF/6*sigmaF)^2^]^2^ 
 A~i~ are: 
 3.76 5.06 1.49 
;
_refine_ls_weighting_scheme calc
_refine_ls_wR_factor_all 0.0890
_refine_ls_wR_factor_gt 0.0889
_refine_ls_wR_factor_ref 0.0890
_reflns_limit_h_max 11
_reflns_limit_h_min -12
_reflns_limit_k_max 26
_reflns_limit_k_min 0
_reflns_limit_l_max 12
_reflns_limit_l_min 0
_reflns_number_gt 4180
_reflns_number_total 4238
_reflns_threshold_expression I>2.0\s(I)
_oxford_diffrn_Wilson_B_factor 1.86
_oxford_diffrn_Wilson_scale 31.33
_oxford_refine_ls_r_factor_ref 0.0352
_oxford_refine_ls_scale 0.2596(3)
_oxford_reflns_number_all 4238
_oxford_reflns_threshold_expression_ref I>-3.0\s(I)
_cod_data_source_file jo9b01493_si_005.cif
_cod_data_source_block DK19_1
_cod_depositor_comments
;
The following automatic conversions were performed:

data item '_atom_sites_solution_primary' value 'Other' was changed to
'other' in accordance with the
/home/data/users/saulius/crontab/automatic-downloads/current/ACS/lib/dictionaries/cif_core.dic
dictionary named 'cif_core.dic' version 2.4.2 last updated on
2011-04-26.

Automatic conversion script
Id: cif_fix_values 6909 2019-04-08 15:41:33Z antanas 
;
_cod_original_sg_symbol_Hall '-P 2yn '
_cod_original_sg_symbol_H-M 'P 21/n '
_cod_database_code 4034510

loop_
_symmetry_equiv_pos_as_xyz
x,y,z
-x,-y,-z
x+1/2,-y+1/2,z+1/2
-x+1/2,y+1/2,-z+1/2

loop_
_atom_site_label
_atom_site_type_symbol
_atom_site_fract_x
_atom_site_fract_y
_atom_site_fract_z
_atom_site_U_iso_or_equiv
_atom_site_occupancy
_atom_site_adp_type
_atom_site_refinement_flags_posn
_atom_site_refinement_flags_adp
_atom_site_refinement_flags_occupancy
_atom_site_disorder_assembly
_atom_site_disorder_group
C1 C -0.15429(10) 0.53217(5) -0.31992(10) 0.0214 1.0000 Uani . . . . .
S2 S -0.03703(3) 0.582713(12) -0.35948(2) 0.0245 1.0000 Uani . . . . .
C3 C 0.10854(11) 0.58766(5) -0.21851(10) 0.0212 1.0000 Uani . . . . .
C4 C 0.16844(11) 0.64438(5) -0.19205(11) 0.0237 1.0000 Uani . . . . .
C5 C 0.28799(12) 0.65408(5) -0.08850(11) 0.0248 1.0000 Uani . . . . .
C6 C 0.34184(11) 0.60492(5) -0.01053(11) 0.0241 1.0000 Uani . . . . .
C7 C 0.28192(11) 0.54789(5) -0.03100(10) 0.0210 1.0000 Uani . . . . .
C8 C 0.33888(10) 0.49751(5) 0.06499(10) 0.0219 1.0000 Uani . . . . .
C9 C 0.29148(10) 0.50225(5) 0.18570(10) 0.0199 1.0000 Uani . . . . .
C10 C 0.34523(11) 0.54709(5) 0.27771(11) 0.0225 1.0000 Uani . . . . .
C11 C 0.30660(11) 0.55361(5) 0.39006(11) 0.0225 1.0000 Uani . . . . .
C12 C 0.20877(11) 0.51311(5) 0.40904(10) 0.0233 1.0000 Uani . . . . .
C13 C 0.19598(11) 0.46200(5) 0.20776(10) 0.0207 1.0000 Uani . . . . .
C14 C 0.16632(10) 0.53868(5) -0.13915(10) 0.0200 1.0000 Uani . . . . .
O15 O 0.13709(9) 0.41882(3) 0.11697(8) 0.0275 1.0000 Uani . . . . .
C16 C 0.2008(2) 0.36105(6) 0.14218(17) 0.0511 1.0000 Uani . . . . .
C17 C 0.1228(2) 0.32054(9) 0.0341(3) 0.0843 1.0000 Uani . . . . .
O18 O 0.10710(7) 0.48245(3) -0.15907(7) 0.0229 1.0000 Uani . . . . .
C19 C 0.12270(13) 0.44969(5) -0.26919(12) 0.0299 1.0000 Uani . . . . .
C20 C 0.26615(15) 0.42552(7) -0.24797(15) 0.0424 1.0000 Uani . . . . .
C21 C 0.3551(4) 0.7178(2) -0.0650(3) 0.0294 0.599(3) Uani D U P 1 1
C22 C 0.3808(3) 0.74352(11) -0.1870(2) 0.0499 0.599(3) Uani D U P 1 1
C23 C 0.2531(3) 0.75846(11) -0.0247(3) 0.0575 0.599(3) Uani D U P 1 1
C24 C 0.4936(3) 0.71771(12) 0.0428(3) 0.0492 0.599(3) Uani D U P 1 1
C121 C 0.3447(5) 0.7160(3) -0.0498(5) 0.0299 0.401(3) Uani D U P 1 2
C122 C 0.2752(5) 0.76414(16) -0.1489(4) 0.0585 0.401(3) Uani D U P 1 2
C123 C 0.3326(5) 0.73475(18) 0.0832(4) 0.0620 0.401(3) Uani D U P 1 2
C124 C 0.4981(4) 0.71492(18) -0.0432(6) 0.0575 0.401(3) Uani D U P 1 2
C25 C 0.35926(12) 0.60485(5) 0.48772(11) 0.0265 1.0000 Uani . . . . .
C26 C 0.48222(16) 0.63779(8) 0.46528(16) 0.0520 1.0000 Uani . . . . .
C27 C 0.24014(14) 0.64964(6) 0.47294(13) 0.0368 1.0000 Uani . . . . .
C28 C 0.40295(15) 0.58020(6) 0.62712(13) 0.0378 1.0000 Uani . . . . .
H41 H 0.1269 0.6773 -0.2456 0.0278 1.0000 Uiso R . . . .
H61 H 0.4228 0.6105 0.0607 0.0275 1.0000 Uiso R . . . .
H81 H 0.4371 0.4991 0.0901 0.0255 1.0000 Uiso R . . . .
H82 H 0.3084 0.4602 0.0236 0.0255 1.0000 Uiso R . . . .
H101 H 0.4111 0.5743 0.2626 0.0268 1.0000 Uiso R . . . .
H121 H 0.1790 0.5167 0.4843 0.0266 1.0000 Uiso R . . . .
H161 H 0.2947 0.3632 0.1428 0.0619 1.0000 Uiso R . . . .
H162 H 0.1963 0.3463 0.2235 0.0619 1.0000 Uiso R . . . .
H171 H 0.1603 0.2811 0.0457 0.1012 1.0000 Uiso R . . . .
H172 H 0.1274 0.3362 -0.0465 0.1012 1.0000 Uiso R . . . .
H173 H 0.0290 0.3193 0.0342 0.1012 1.0000 Uiso R . . . .
H191 H 0.1017 0.4759 -0.3421 0.0345 1.0000 Uiso R . . . .
H192 H 0.0596 0.4169 -0.2869 0.0345 1.0000 Uiso R . . . .
H201 H 0.2715 0.4044 -0.3229 0.0515 1.0000 Uiso R . . . .
H202 H 0.3300 0.4580 -0.2308 0.0515 1.0000 Uiso R . . . .
H203 H 0.2879 0.3990 -0.1756 0.0515 1.0000 Uiso R . . . .
H221 H 0.4219 0.7822 -0.1693 0.0647 0.599(3) Uiso R . P 1 1
H222 H 0.2949 0.7466 -0.2534 0.0647 0.599(3) Uiso R . P 1 1
H223 H 0.4408 0.7175 -0.2149 0.0647 0.599(3) Uiso R . P 1 1
H231 H 0.2895 0.7980 -0.0084 0.0753 0.599(3) Uiso R . P 1 1
H232 H 0.1676 0.7595 -0.0921 0.0753 0.599(3) Uiso R . P 1 1
H233 H 0.2386 0.7427 0.0521 0.0753 0.599(3) Uiso R . P 1 1
H241 H 0.5308 0.7572 0.0545 0.0634 0.599(3) Uiso R . P 1 1
H242 H 0.5558 0.6916 0.0185 0.0634 0.599(3) Uiso R . P 1 1
H243 H 0.4803 0.7040 0.1217 0.0634 0.599(3) Uiso R . P 1 1
H1221 H 0.3130 0.8028 -0.1218 0.0697 0.401(3) Uiso R . P 1 2
H1222 H 0.2901 0.7542 -0.2294 0.0697 0.401(3) Uiso R . P 1 2
H1223 H 0.1787 0.7645 -0.1592 0.0697 0.401(3) Uiso R . P 1 2
H1231 H 0.3693 0.7739 0.1056 0.0713 0.401(3) Uiso R . P 1 2
H1232 H 0.2370 0.7346 0.0770 0.0713 0.401(3) Uiso R . P 1 2
H1233 H 0.3803 0.7070 0.1482 0.0713 0.401(3) Uiso R . P 1 2
H1241 H 0.5389 0.7533 -0.0186 0.0664 0.401(3) Uiso R . P 1 2
H1242 H 0.5076 0.7040 -0.1253 0.0664 0.401(3) Uiso R . P 1 2
H1243 H 0.5431 0.6859 0.0199 0.0664 0.401(3) Uiso R . P 1 2
H261 H 0.5117 0.6690 0.5276 0.0618 1.0000 Uiso R . . . .
H262 H 0.4562 0.6546 0.3804 0.0618 1.0000 Uiso R . . . .
H263 H 0.5558 0.6101 0.4738 0.0618 1.0000 Uiso R . . . .
H271 H 0.2703 0.6818 0.5327 0.0436 1.0000 Uiso R . . . .
H272 H 0.2117 0.6651 0.3869 0.0436 1.0000 Uiso R . . . .
H273 H 0.1646 0.6297 0.4903 0.0436 1.0000 Uiso R . . . .
H281 H 0.4355 0.6121 0.6869 0.0455 1.0000 Uiso R . . . .
H282 H 0.3258 0.5616 0.6442 0.0455 1.0000 Uiso R . . . .
H283 H 0.4746 0.5514 0.6363 0.0455 1.0000 Uiso R . . . .

loop_
_atom_site_aniso_label
_atom_site_aniso_U_11
_atom_site_aniso_U_22
_atom_site_aniso_U_33
_atom_site_aniso_U_23
_atom_site_aniso_U_13
_atom_site_aniso_U_12
C1 0.0177(5) 0.0224(5) 0.0222(5) 0.0042(4) 0.0028(4) -0.0004(4)
S2 0.02457(18) 0.02728(18) 0.01888(17) 0.00441(10) 0.00223(12) -0.00656(10)
C3 0.0201(5) 0.0246(6) 0.0191(5) -0.0011(4) 0.0062(4) -0.0028(4)
C4 0.0244(5) 0.0215(5) 0.0247(6) 0.0006(4) 0.0065(4) -0.0002(4)
C5 0.0257(5) 0.0215(6) 0.0267(6) -0.0033(4) 0.0069(4) -0.0033(4)
C6 0.0215(5) 0.0257(6) 0.0228(5) -0.0028(4) 0.0031(4) -0.0029(4)
C7 0.0202(5) 0.0238(5) 0.0206(5) -0.0011(4) 0.0087(4) 0.0015(4)
C8 0.0188(5) 0.0241(5) 0.0227(5) -0.0011(4) 0.0061(4) 0.0019(4)
C9 0.0168(5) 0.0209(5) 0.0207(5) 0.0020(4) 0.0034(4) 0.0040(4)
C10 0.0173(5) 0.0242(5) 0.0255(6) 0.0006(4) 0.0054(4) -0.0007(4)
C11 0.0175(5) 0.0245(6) 0.0234(6) -0.0016(4) 0.0030(4) -0.0003(4)
C12 0.0218(5) 0.0273(6) 0.0195(5) 0.0009(4) 0.0045(4) -0.0001(4)
C13 0.0189(5) 0.0199(5) 0.0200(5) 0.0007(4) 0.0006(4) 0.0023(4)
C14 0.0205(5) 0.0212(5) 0.0202(5) -0.0019(4) 0.0088(4) -0.0024(4)
O15 0.0319(4) 0.0240(4) 0.0255(4) -0.0065(3) 0.0070(3) -0.0071(3)
C16 0.0794(11) 0.0223(7) 0.0603(10) -0.0045(6) 0.0341(9) 0.0032(7)
C17 0.0989(16) 0.0491(10) 0.1254(19) -0.0507(12) 0.0646(15) -0.0302(10)
O18 0.0254(4) 0.0199(4) 0.0233(4) -0.0015(3) 0.0070(3) -0.0053(3)
C19 0.0332(6) 0.0245(6) 0.0305(6) -0.0060(4) 0.0069(5) -0.0025(5)
C20 0.0402(8) 0.0411(7) 0.0456(8) -0.0102(6) 0.0126(6) 0.0054(6)
C21 0.0305(9) 0.0212(7) 0.0342(10) -0.0040(7) 0.0063(7) -0.0065(7)
C22 0.0692(18) 0.0366(13) 0.0413(14) -0.0011(10) 0.0123(12) -0.0257(12)
C23 0.0554(15) 0.0324(13) 0.090(2) -0.0251(14) 0.0297(15) -0.0077(11)
C24 0.0451(14) 0.0341(13) 0.0530(17) -0.0006(12) -0.0089(13) -0.0177(10)
C121 0.0307(10) 0.0219(9) 0.0344(11) -0.0027(9) 0.0058(9) -0.0065(8)
C122 0.065(3) 0.0246(17) 0.069(3) 0.0048(17) -0.006(2) -0.0120(17)
C123 0.091(3) 0.035(2) 0.061(3) -0.0285(19) 0.026(2) -0.022(2)
C124 0.040(2) 0.034(2) 0.092(4) 0.001(2) 0.008(2) -0.0174(15)
C25 0.0241(6) 0.0275(6) 0.0277(6) -0.0065(5) 0.0073(4) -0.0046(5)
C26 0.0501(9) 0.0597(10) 0.0544(9) -0.0329(8) 0.0281(7) -0.0325(7)
C27 0.0425(7) 0.0256(6) 0.0384(7) -0.0040(5) 0.0063(6) 0.0038(5)
C28 0.0410(7) 0.0378(7) 0.0269(6) -0.0077(5) -0.0018(5) 0.0028(5)

loop_
_atom_type_symbol
_atom_type_scat_dispersion_real
_atom_type_scat_dispersion_imag
_atom_type_scat_Cromer_Mann_a1
_atom_type_scat_Cromer_Mann_b1
_atom_type_scat_Cromer_Mann_a2
_atom_type_scat_Cromer_Mann_b2
_atom_type_scat_Cromer_Mann_a3
_atom_type_scat_Cromer_Mann_b3
_atom_type_scat_Cromer_Mann_a4
_atom_type_scat_Cromer_Mann_b4
_atom_type_scat_Cromer_Mann_c
_atom_type_scat_source
C 0.0181 0.0091 2.3100 20.8439 1.0200 10.2075 1.5886 0.5687 0.8650 51.6512 0.2156 'International Tables Vol C 4.2.6.8 and 6.1.1.4'
H 0.0000 0.0000 0.4930 10.5109 0.3229 26.1257 0.1402 3.1424 0.0408 57.7998 0.0030 'International Tables Vol C 4.2.6.8 and 6.1.1.4'
N 0.0311 0.0180 12.2126 0.0057 3.1322 9.8933 2.0125 28.9975 1.1663 0.5826 -11.5290 'International Tables Vol C 4.2.6.8 and 6.1.1.4'
O 0.0492 0.0322 3.0485 13.2771 2.2868 5.7011 1.5463 0.3239 0.8670 32.9089 0.2508 'International Tables Vol C 4.2.6.8 and 6.1.1.4'
S 0.3331 0.5567 6.9053 1.4679 5.2034 22.2151 1.4379 0.2536 1.5863 56.1720 0.8669 'International Tables Vol C 4.2.6.8 and 6.1.1.4'

loop_
_geom_angle_atom_site_label_1
_geom_angle_site_symmetry_1
_geom_angle_atom_site_label_2
_geom_angle_atom_site_label_3
_geom_angle_site_symmetry_3
_geom_angle
_geom_angle_publ_flag
C13 2_565 C1 C12 2_565 120.35(10) yes
C13 2_565 C1 S2 . 122.92(8) yes
C12 2_565 C1 S2 . 116.68(8) yes
C1 . S2 C3 . 106.08(5) yes
S2 . C3 C4 . 115.54(8) yes
S2 . C3 C14 . 124.27(8) yes
C4 . C3 C14 . 120.15(9) yes
C3 . C4 C5 . 121.64(10) yes
C3 . C4 H41 . 119.2 no
C5 . C4 H41 . 119.2 no
C4 . C5 C6 . 116.92(10) yes
C4 . C5 C21 . 120.12(15) yes
C6 . C5 C21 . 122.96(14) yes
C4 . C5 C6 . 116.92(10) yes
C4 . C5 C121 . 122.12(19) yes
C6 . C5 C121 . 120.35(19) yes
C5 . C6 C7 . 123.13(10) yes
C5 . C6 H61 . 118.4 no
C7 . C6 H61 . 118.5 no
C6 . C7 C8 . 120.29(9) yes
C6 . C7 C14 . 118.77(10) yes
C8 . C7 C14 . 120.91(9) yes
C7 . C8 C9 . 112.34(8) yes
C7 . C8 H81 . 108.6 no
C9 . C8 H81 . 108.9 no
C7 . C8 H82 . 108.7 no
C9 . C8 H82 . 108.8 no
H81 . C8 H82 . 109.5 no
C8 . C9 C10 . 120.14(9) yes
C8 . C9 C13 . 121.03(9) yes
C10 . C9 C13 . 118.82(10) yes
C9 . C10 C11 . 122.89(10) yes
C9 . C10 H101 . 118.6 no
C11 . C10 H101 . 118.6 no
C10 . C11 C12 . 117.18(10) yes
C10 . C11 C25 . 123.09(10) yes
C12 . C11 C25 . 119.62(10) yes
C11 . C12 C1 2_565 121.26(10) yes
C11 . C12 H121 . 119.3 no
C1 2_565 C12 H121 . 119.4 no
C1 2_565 C13 C9 . 119.49(10) yes
C1 2_565 C13 O15 . 120.10(9) yes
C9 . C13 O15 . 120.3(1) yes
C3 . C14 C7 . 119.24(9) yes
C3 . C14 O18 . 121.88(9) yes
C7 . C14 O18 . 118.72(9) yes
C13 . O15 C16 . 114.71(10) yes
O15 . C16 C17 . 106.84(16) yes
O15 . C16 H161 . 110.5 no
C17 . C16 H161 . 109.3 no
O15 . C16 H162 . 110.1 no
C17 . C16 H162 . 110.6 no
H161 . C16 H162 . 109.5 no
C16 . C17 H171 . 110.8 no
C16 . C17 H172 . 109.4 no
H171 . C17 H172 . 109.5 no
C16 . C17 H173 . 108.2 no
H171 . C17 H173 . 109.5 no
H172 . C17 H173 . 109.5 no
C14 . O18 C19 . 116.01(8) yes
O18 . C19 C20 . 113.20(10) yes
O18 . C19 H191 . 108.6 no
C20 . C19 H191 . 108.3 no
O18 . C19 H192 . 108.7 no
C20 . C19 H192 . 108.5 no
H191 . C19 H192 . 109.5 no
C19 . C20 H201 . 110.2 no
C19 . C20 H202 . 109.2 no
H201 . C20 H202 . 109.5 no
C19 . C20 H203 . 109.0 no
H201 . C20 H203 . 109.5 no
H202 . C20 H203 . 109.5 no
C5 . C21 C22 . 112.2(3) yes
C5 . C21 C23 . 106.6(2) yes
C22 . C21 C23 . 109.1(3) yes
C5 . C21 C24 . 112.2(2) yes
C22 . C21 C24 . 107.6(3) yes
C23 . C21 C24 . 109.2(3) yes
C21 . C22 H221 . 110.0 no
C21 . C22 H222 . 108.9 no
H221 . C22 H222 . 109.5 no
C21 . C22 H223 . 109.5 no
H221 . C22 H223 . 109.5 no
H222 . C22 H223 . 109.5 no
C21 . C23 H231 . 110.0 no
C21 . C23 H232 . 109.6 no
H231 . C23 H232 . 109.5 no
C21 . C23 H233 . 108.8 no
H231 . C23 H233 . 109.5 no
H232 . C23 H233 . 109.5 no
C21 . C24 H241 . 109.7 no
C21 . C24 H242 . 109.0 no
H241 . C24 H242 . 109.5 no
C21 . C24 H243 . 109.8 no
H241 . C24 H243 . 109.5 no
H242 . C24 H243 . 109.5 no
C5 . C121 C122 . 112.9(4) yes
C5 . C121 C123 . 112.2(4) yes
C122 . C121 C123 . 108.4(4) yes
C5 . C121 C124 . 107.2(4) yes
C122 . C121 C124 . 107.0(4) yes
C123 . C121 C124 . 108.9(5) yes
C121 . C122 H1221 . 111.0 no
C121 . C122 H1222 . 108.0 no
H1221 . C122 H1222 . 109.5 no
C121 . C122 H1223 . 109.3 no
H1221 . C122 H1223 . 109.5 no
H1222 . C122 H1223 . 109.5 no
C121 . C123 H1231 . 110.7 no
C121 . C123 H1232 . 107.3 no
H1231 . C123 H1232 . 109.5 no
C121 . C123 H1233 . 110.4 no
H1231 . C123 H1233 . 109.5 no
H1232 . C123 H1233 . 109.5 no
C121 . C124 H1241 . 110.4 no
C121 . C124 H1242 . 110.1 no
H1241 . C124 H1242 . 109.5 no
C121 . C124 H1243 . 107.9 no
H1241 . C124 H1243 . 109.5 no
H1242 . C124 H1243 . 109.5 no
C11 . C25 C26 . 112.39(10) yes
C11 . C25 C27 . 107.99(9) yes
C26 . C25 C27 . 108.97(11) yes
C11 . C25 C28 . 110.24(9) yes
C26 . C25 C28 . 108.42(11) yes
C27 . C25 C28 . 108.76(10) yes
C25 . C26 H261 . 109.7 no
C25 . C26 H262 . 109.6 no
H261 . C26 H262 . 109.5 no
C25 . C26 H263 . 109.0 no
H261 . C26 H263 . 109.5 no
H262 . C26 H263 . 109.5 no
C25 . C27 H271 . 109.5 no
C25 . C27 H272 . 109.6 no
H271 . C27 H272 . 109.5 no
C25 . C27 H273 . 109.3 no
H271 . C27 H273 . 109.5 no
H272 . C27 H273 . 109.5 no
C25 . C28 H281 . 109.7 no
C25 . C28 H282 . 109.4 no
H281 . C28 H282 . 109.5 no
C25 . C28 H283 . 109.3 no
H281 . C28 H283 . 109.5 no
H282 . C28 H283 . 109.5 no

loop_
_geom_bond_atom_site_label_1
_geom_bond_atom_site_label_2
_geom_bond_site_symmetry_2
_geom_bond_distance
_geom_bond_publ_flag
C1 C13 2_565 1.4004(15) yes
C1 C12 2_565 1.3877(15) yes
C1 S2 . 1.7766(11) yes
S2 C3 . 1.7775(11) yes
C3 C4 . 1.3918(15) yes
C3 C14 . 1.4009(15) yes
C4 C5 . 1.3973(16) yes
C4 H41 . 0.950 no
C5 C6 . 1.3879(16) yes
C5 C21 . 1.560(5) yes
C5 C6 . 1.3879(16) yes
C5 C121 . 1.503(7) yes
C6 C7 . 1.3947(15) yes
C6 H61 . 0.950 no
C7 C8 . 1.5177(15) yes
C7 C14 . 1.3994(15) yes
C8 C9 . 1.5189(14) yes
C8 H81 . 0.950 no
C8 H82 . 0.950 no
C9 C10 . 1.3974(15) yes
C9 C13 . 1.3891(15) yes
C10 C11 . 1.3868(15) yes
C10 H101 . 0.950 no
C11 C12 . 1.3981(16) yes
C11 C25 . 1.5353(15) yes
C12 H121 . 0.950 no
C13 O15 . 1.3740(13) yes
C14 O18 . 1.3758(13) yes
O15 C16 . 1.4268(16) yes
C16 C17 . 1.498(3) yes
C16 H161 . 0.950 no
C16 H162 . 0.950 no
C17 H171 . 0.950 no
C17 H172 . 0.950 no
C17 H173 . 0.950 no
O18 C19 . 1.4411(14) yes
C19 C20 . 1.5008(18) yes
C19 H191 . 0.950 no
C19 H192 . 0.950 no
C20 H201 . 0.950 no
C20 H202 . 0.950 no
C20 H203 . 0.950 no
C21 C22 . 1.526(3) yes
C21 C23 . 1.529(3) yes
C21 C24 . 1.531(3) yes
C22 H221 . 0.950 no
C22 H222 . 0.950 no
C22 H223 . 0.950 no
C23 H231 . 0.950 no
C23 H232 . 0.950 no
C23 H233 . 0.950 no
C24 H241 . 0.950 no
C24 H242 . 0.950 no
C24 H243 . 0.950 no
C121 C122 . 1.528(4) yes
C121 C123 . 1.533(4) yes
C121 C124 . 1.534(4) yes
C122 H1221 . 0.950 no
C122 H1222 . 0.950 no
C122 H1223 . 0.950 no
C123 H1231 . 0.950 no
C123 H1232 . 0.950 no
C123 H1233 . 0.950 no
C124 H1241 . 0.950 no
C124 H1242 . 0.950 no
C124 H1243 . 0.950 no
C25 C26 . 1.5245(17) yes
C25 C27 . 1.5354(17) yes
C25 C28 . 1.5359(18) yes
C26 H261 . 0.950 no
C26 H262 . 0.950 no
C26 H263 . 0.950 no
C27 H271 . 0.950 no
C27 H272 . 0.950 no
C27 H273 . 0.950 no
C28 H281 . 0.950 no
C28 H282 . 0.950 no
C28 H283 . 0.950 no
